data_2020875
loop_
_publ_author_name
'Kelley, Annette'
'Nalla, Sowjanya'
'Bond, Marcus R.'

_publ_section_title
;
 The square-planar to flattened-tetrahedral CuX42&#x2212;(X= Cl, Br)
 structural phase transition in 1,2,6-trimethylpyridinium salts
;
_journal_coeditor_code OG5072
_journal_issue 1
_journal_name_full 'Acta Crystallographica Section B Structural Science, Crystal Engineering and Materials'
_journal_page_first 48
_journal_page_last 60
_journal_paper_doi 10.1107/S205252061402664X
_journal_volume 71
_journal_year 2015
_chemical_formula_moiety '2(C8 H12 N), Cl4 Cu'
_chemical_formula_sum 'C16 H24 Cl4 Cu N2'
_chemical_formula_weight 449.74
_chemical_name_systematic
;
bis(1,2,6-trimethylpyridinium) tetrachloridocuprate(II)
;
_space_group_IT_number 2
_symmetry_cell_setting triclinic
_symmetry_space_group_name_Hall '-P 1'
_symmetry_space_group_name_H-M 'P -1'
_atom_sites_solution_hydrogens geom
_atom_sites_solution_primary direct
_atom_sites_solution_secondary difmap
_cell_angle_alpha 75.409(2)
_cell_angle_beta 86.964(3)
_cell_angle_gamma 64.493(3)
_cell_formula_units_Z 2
_cell_length_a 7.9236(4)
_cell_length_b 9.1502(4)
_cell_length_c 16.1341(8)
_cell_measurement_reflns_used 4596
_cell_measurement_temperature 350(2)
_cell_measurement_theta_max 27.48
_cell_measurement_theta_min 3.5
_cell_volume 1019.63(9)
_computing_cell_refinement 'HKL Scalepack (Otwinowski & Minor 1997)'
_computing_data_collection 'Collect (Bruker AXS BV, 1997-2004)'
_computing_data_reduction 'HKL Denzo and Scalepack (Otwinowski & Minor 1997)'
_computing_molecular_graphics 'Ortep-3 for Windows (Farrugia, 1997)'
_computing_publication_material 'WinGX publication routines (Farrugia, 1999)'
_computing_structure_refinement 'SHELXL-97 (Sheldrick, 1997)'
_diffrn_ambient_temperature 350(2)
_diffrn_detector_area_resol_mean 9
_diffrn_measured_fraction_theta_full 0.998
_diffrn_measured_fraction_theta_max 0.998
_diffrn_measurement_device '95mm CCD camera on \k-goniostat'
_diffrn_measurement_device_type KappaCCD
_diffrn_measurement_method 'CCD rotation images, thick slices'
_diffrn_radiation_monochromator graphite
_diffrn_radiation_type MoK\a
_diffrn_radiation_wavelength 0.71073
_diffrn_reflns_av_R_equivalents 0.0257
_diffrn_reflns_limit_h_max 9
_diffrn_reflns_limit_h_min -10
_diffrn_reflns_limit_k_max 11
_diffrn_reflns_limit_k_min -11
_diffrn_reflns_limit_l_max 20
_diffrn_reflns_limit_l_min -20
_diffrn_reflns_number 19702
_diffrn_reflns_reduction_process
;
        Scaled and merged with Sortav
        R.H. Blessing, (1987) Cryst. Rev. 1, 3-58
        R.H. Blessing, (1989) J. Appl. Cryst. 22, 396-397
;
_diffrn_reflns_theta_full 27.48
_diffrn_reflns_theta_max 27.48
_diffrn_reflns_theta_min 3.5
_exptl_absorpt_coefficient_mu 1.595
_exptl_absorpt_correction_T_max 0.708
_exptl_absorpt_correction_T_min 0.607
_exptl_absorpt_correction_type multi-scan
_exptl_absorpt_process_details '(DENZO/SCALEPACK; Otwinowski & Minor, 1997)'
_exptl_crystal_colour yellow
_exptl_crystal_density_diffrn 1.465
_exptl_crystal_density_method 'not measured'
_exptl_crystal_description irregular
_exptl_crystal_F_000 462
_exptl_crystal_size_max 0.30
_exptl_crystal_size_mid 0.27
_exptl_crystal_size_min 0.11
_refine_diff_density_max 1.154
_refine_diff_density_min -0.616
_refine_ls_goodness_of_fit_ref 1.071
_refine_ls_hydrogen_treatment constr
_refine_ls_matrix_type full
_refine_ls_number_constraints 0
_refine_ls_number_parameters 214
_refine_ls_number_reflns 4665
_refine_ls_number_restraints 0
_refine_ls_restrained_S_all 1.071
_refine_ls_R_factor_all 0.0889
_refine_ls_R_factor_gt 0.0621
_refine_ls_shift/su_max 0
_refine_ls_shift/su_mean 0
_refine_ls_structure_factor_coef Fsqd
_refine_ls_weighting_details 'calc w=1/[\s^2^(Fo^2^)+(0.1178P)^2^+1.47486P] where P=(Fo^2^+2Fc^2^)/3'
_refine_ls_weighting_scheme calc
_refine_ls_wR_factor_gt 0.2022
_refine_ls_wR_factor_ref 0.2231
_reflns_number_gt 3361
_reflns_number_total 4665
_reflns_threshold_expression >2sigma(I)
_cod_data_source_file og5072sup1_Cl350K.cif
_cod_data_source_block Cl350K
_cod_original_cell_volume 1019.63(8)
_cod_original_sg_symbol_H-M P-1
_cod_database_code 2020875

loop_
_symmetry_equiv_pos_as_xyz
'x, y, z'
'-x, -y, -z'

loop_
_atom_site_type_symbol
_atom_site_label
_atom_site_fract_x
_atom_site_fract_y
_atom_site_fract_z
_atom_site_U_iso_or_equiv
_atom_site_adp_type
_atom_site_calc_flag
_atom_site_refinement_flags
_atom_site_occupancy
_atom_site_symmetry_multiplicity
_atom_site_disorder_assembly
_atom_site_disorder_group
Cu Cu1 0.22382(9) 0.00383(7) 0.74640(4) 0.0522(2) Uani d . 1 1 . .
Cl Cl1 0.0662(2) 0.28216(19) 0.72557(11) 0.0794(5) Uani d . 1 1 . .
Cl Cl2 0.2857(3) -0.0672(2) 0.88837(9) 0.0827(5) Uani d . 1 1 . .
Cl Cl3 0.1757(3) -0.2213(2) 0.74462(9) 0.0759(5) Uani d . 1 1 . .
Cl Cl4 0.3755(3) 0.00888(19) 0.62486(11) 0.0861(6) Uani d . 1 1 . .
N N11 0.2455(7) 0.3496(6) 0.0966(3) 0.0646(12) Uani d . 1 1 . .
C C111 0.2436(14) 0.3140(11) 0.1915(4) 0.100(3) Uani d . 1 1 . .
H H11A 0.3647 0.2307 0.2166 0.150 Uiso calc R 1 1 . .
H H11B 0.1511 0.2733 0.2103 0.150 Uiso calc R 1 1 . .
H H11C 0.2137 0.4147 0.2090 0.150 Uiso calc R 1 1 . .
C C12 0.2549(8) 0.4921(8) 0.0531(4) 0.0641(14) Uani d . 1 1 . .
C C121 0.2642(13) 0.6124(11) 0.1001(6) 0.104(3) Uani d . 1 1 . .
H H12A 0.1515 0.6552 0.1295 0.156 Uiso calc R 1 1 . .
H H12B 0.2768 0.7036 0.0597 0.156 Uiso calc R 1 1 . .
H H12C 0.3702 0.5549 0.1411 0.156 Uiso calc R 1 1 . .
C C13 0.2513(9) 0.5277(8) -0.0347(4) 0.0729(16) Uani d . 1 1 . .
H H13 0.2562 0.6265 -0.0653 0.087 Uiso calc R 1 1 . .
C C14 0.2409(9) 0.4227(9) -0.0777(4) 0.0763(17) Uani d . 1 1 . .
H H14 0.2364 0.4493 -0.1374 0.092 Uiso calc R 1 1 . .
C C15 0.2370(10) 0.2772(9) -0.0323(4) 0.0781(17) Uani d . 1 1 . .
H H15 0.2330 0.2021 -0.0608 0.094 Uiso calc R 1 1 . .
C C16 0.2389(9) 0.2412(8) 0.0554(5) 0.0753(17) Uani d . 1 1 . .
C C161 0.2404(14) 0.0787(10) 0.1067(7) 0.117(3) Uani d . 1 1 . .
H H16A 0.3249 0.0352 0.1566 0.175 Uiso calc R 1 1 . .
H H16B 0.2808 -0.0003 0.0721 0.175 Uiso calc R 1 1 . .
H H16C 0.1165 0.0976 0.1240 0.175 Uiso calc R 1 1 . .
N N21 0.2641(7) 0.6836(6) 0.4246(3) 0.0652(13) Uani d . 1 1 . .
C C211 0.2098(13) 0.8662(9) 0.4081(7) 0.112(3) Uani d . 1 1 . .
H H21A 0.2118 0.8939 0.4615 0.168 Uiso calc R 1 1 . .
H H21B 0.0859 0.9282 0.3806 0.168 Uiso calc R 1 1 . .
H H21C 0.2966 0.8943 0.3714 0.168 Uiso calc R 1 1 . .
C C22 0.1950(8) 0.6077(8) 0.4922(4) 0.0639(14) Uani d . 1 1 . .
C C221 0.0665(11) 0.7081(11) 0.5498(5) 0.099(2) Uani d . 1 1 . .
H H22A 0.0264 0.6375 0.5925 0.149 Uiso calc R 1 1 . .
H H22B -0.0409 0.7991 0.5162 0.149 Uiso calc R 1 1 . .
H H22C 0.1320 0.7519 0.5774 0.149 Uiso calc R 1 1 . .
C C23 0.2462(9) 0.4406(8) 0.5076(4) 0.0672(14) Uani d . 1 1 . .
H H23 0.2033 0.3870 0.5548 0.081 Uiso calc R 1 1 . .
C C24 0.3593(9) 0.3513(7) 0.4546(4) 0.0671(14) Uani d . 1 1 . .
H H24 0.3904 0.2378 0.4645 0.081 Uiso calc R 1 1 . .
C C25 0.4271(8) 0.4287(8) 0.3868(4) 0.0659(14) Uani d . 1 1 . .
H H25 0.5067 0.3667 0.3513 0.079 Uiso calc R 1 1 . .
C C26 0.3792(8) 0.5979(8) 0.3703(4) 0.0660(14) Uani d . 1 1 . .
C C261 0.4510(14) 0.6825(12) 0.2971(5) 0.108(3) Uani d . 1 1 . .
H H26A 0.3479 0.7692 0.2592 0.162 Uiso calc R 1 1 . .
H H26B 0.5308 0.6028 0.2668 0.162 Uiso calc R 1 1 . .
H H26C 0.5213 0.7309 0.3177 0.162 Uiso calc R 1 1 . .

loop_
_atom_site_aniso_label
_atom_site_aniso_U_11
_atom_site_aniso_U_22
_atom_site_aniso_U_33
_atom_site_aniso_U_12
_atom_site_aniso_U_13
_atom_site_aniso_U_23
Cu1 0.0614(4) 0.0505(4) 0.0470(4) -0.0253(3) 0.0093(3) -0.0152(3)
Cl1 0.0868(11) 0.0545(8) 0.0799(10) -0.0136(7) 0.0163(8) -0.0219(7)
Cl2 0.1290(15) 0.0779(10) 0.0519(8) -0.0529(10) -0.0044(8) -0.0173(7)
Cl3 0.1200(13) 0.0788(10) 0.0573(8) -0.0661(10) 0.0185(8) -0.0250(7)
Cl4 0.1210(14) 0.0566(8) 0.0736(10) -0.0357(9) 0.0502(9) -0.0188(7)
N11 0.063(3) 0.068(3) 0.060(3) -0.026(2) 0.009(2) -0.017(2)
C111 0.151(8) 0.118(6) 0.049(3) -0.080(6) 0.027(4) -0.015(4)
C12 0.061(3) 0.067(3) 0.070(4) -0.029(3) 0.015(3) -0.025(3)
C121 0.123(7) 0.118(6) 0.112(6) -0.074(6) 0.039(5) -0.063(5)
C13 0.081(4) 0.065(4) 0.071(4) -0.033(3) 0.018(3) -0.014(3)
C14 0.079(4) 0.081(4) 0.065(4) -0.033(4) 0.009(3) -0.017(3)
C15 0.083(4) 0.084(4) 0.078(4) -0.038(4) 0.019(3) -0.036(4)
C16 0.073(4) 0.061(4) 0.088(5) -0.030(3) 0.018(3) -0.016(3)
C161 0.136(8) 0.078(5) 0.140(8) -0.058(5) 0.039(6) -0.018(5)
N21 0.068(3) 0.050(2) 0.072(3) -0.018(2) -0.019(2) -0.016(2)
C211 0.113(6) 0.052(4) 0.155(8) -0.021(4) -0.027(6) -0.022(4)
C22 0.062(3) 0.067(3) 0.060(3) -0.019(3) -0.007(3) -0.025(3)
C221 0.085(5) 0.115(6) 0.099(5) -0.024(4) 0.007(4) -0.065(5)
C23 0.072(4) 0.067(4) 0.059(3) -0.029(3) 0.000(3) -0.012(3)
C24 0.070(3) 0.055(3) 0.072(4) -0.023(3) 0.002(3) -0.016(3)
C25 0.062(3) 0.067(4) 0.067(3) -0.020(3) 0.003(3) -0.029(3)
C26 0.065(3) 0.071(4) 0.063(3) -0.030(3) -0.012(3) -0.016(3)
C261 0.140(8) 0.123(7) 0.075(5) -0.079(6) -0.004(5) -0.006(5)

loop_
_atom_type_symbol
_atom_type_description
_atom_type_scat_dispersion_real
_atom_type_scat_dispersion_imag
_atom_type_scat_source
C C 0.0033 0.0016 'International Tables Vol C Tables 4.2.6.8 and 6.1.1.4'
H H 0 0 'International Tables Vol C Tables 4.2.6.8 and 6.1.1.4'
N N 0.0061 0.0033 'International Tables Vol C Tables 4.2.6.8 and 6.1.1.4'
Cl Cl 0.1484 0.1585 'International Tables Vol C Tables 4.2.6.8 and 6.1.1.4'
Cu Cu 0.3201 1.2651 'International Tables Vol C Tables 4.2.6.8 and 6.1.1.4'

loop_
_geom_angle_atom_site_label_1
_geom_angle_atom_site_label_2
_geom_angle_atom_site_label_3
_geom_angle_site_symmetry_1
_geom_angle_site_symmetry_3
_geom_angle
Cl1 Cu1 Cl2 . . 99.02(7)
Cl1 Cu1 Cl3 . . 140.46(8)
Cl1 Cu1 Cl4 . . 96.66(6)
Cl2 Cu1 Cl3 . . 95.36(6)
Cl2 Cu1 Cl4 . . 139.43(9)
Cl3 Cu1 Cl4 . . 95.84(6)
C16 N11 C12 . . 121.1(5)
C16 N11 C111 . . 120.5(6)
C12 N11 C111 . . 118.5(5)
N11 C111 H11A . . 109.5
N11 C111 H11B . . 109.5
H11A C111 H11B . . 109.5
N11 C111 H11C . . 109.5
H11A C111 H11C . . 109.5
H11B C111 H11C . . 109.5
N11 C12 C13 . . 118.6(6)
N11 C12 C121 . . 120.7(6)
C13 C12 C121 . . 120.7(6)
C12 C121 H12A . . 109.5
C12 C121 H12B . . 109.5
H12A C121 H12B . . 109.5
C12 C121 H12C . . 109.5
H12A C121 H12C . . 109.5
H12B C121 H12C . . 109.5
C12 C13 C14 . . 121.5(6)
C12 C13 H13 . . 119.3
C14 C13 H13 . . 119.3
C13 C14 C15 . . 118.8(6)
C13 C14 H14 . . 120.6
C15 C14 H14 . . 120.6
C14 C15 C16 . . 120.1(6)
C14 C15 H15 . . 120
C16 C15 H15 . . 120
N11 C16 C15 . . 119.9(6)
N11 C16 C161 . . 119.3(7)
C15 C16 C161 . . 120.7(7)
C16 C161 H16A . . 109.5
C16 C161 H16B . . 109.5
H16A C161 H16B . . 109.5
C16 C161 H16C . . 109.5
H16A C161 H16C . . 109.5
H16B C161 H16C . . 109.5
C26 N21 C22 . . 121.9(5)
C26 N21 C211 . . 118.7(6)
C22 N21 C211 . . 119.3(6)
N21 C211 H21A . . 109.5
N21 C211 H21B . . 109.5
H21A C211 H21B . . 109.5
N21 C211 H21C . . 109.5
H21A C211 H21C . . 109.5
H21B C211 H21C . . 109.5
N21 C22 C23 . . 119.1(6)
N21 C22 C221 . . 120.0(6)
C23 C22 C221 . . 120.9(7)
C22 C221 H22A . . 109.5
C22 C221 H22B . . 109.5
H22A C221 H22B . . 109.5
C22 C221 H22C . . 109.5
H22A C221 H22C . . 109.5
H22B C221 H22C . . 109.5
C22 C23 C24 . . 120.7(6)
C22 C23 H23 . . 119.7
C24 C23 H23 . . 119.7
C22 C23 H23 . . 119.7
C23 C24 C25 . . 119.7(6)
C23 C24 H24 . . 120.1
C25 C24 H24 . . 120.1
C24 C25 C26 . . 120.9(6)
C24 C25 H25 . . 119.6
C26 C25 H25 . . 119.6
N21 C26 C25 . . 117.6(6)
N21 C26 C261 . . 121.1(7)
C25 C26 C261 . . 121.3(7)
C26 C261 H26A . . 109.5
C26 C261 H26B . . 109.5
H26A C261 H26B . . 109.5
C26 C261 H26C . . 109.5
H26A C261 H26C . . 109.5
H26B C261 H26C . . 109.5

loop_
_geom_bond_atom_site_label_1
_geom_bond_atom_site_label_2
_geom_bond_site_symmetry_2
_geom_bond_distance
Cu1 Cl1 . 2.2433(16)
Cu1 Cl2 . 2.2369(16)
Cu1 Cl3 . 2.2578(15)
Cu1 Cl4 . 2.2461(15)
N11 C16 . 1.346(8)
N11 C12 . 1.348(7)
N11 C111 . 1.483(8)
C111 H11A . 0.96
C111 H11B . 0.96
C111 H11C . 0.96
C12 C13 . 1.370(9)
C12 C121 . 1.513(9)
C121 H12A . 0.96
C121 H12B . 0.96
C121 H12C . 0.96
C13 C14 . 1.351(9)
C13 H13 . 0.93
C14 C15 . 1.361(9)
C14 H14 . 0.93
C15 C16 . 1.368(10)
C15 H15 . 0.93
C16 C161 . 1.503(9)
C161 H16A . 0.96
C161 H16B . 0.96
C161 H16C . 0.96
N21 C26 . 1.365(8)
N21 C22 . 1.362(8)
N21 C211 . 1.489(8)
C211 H21A . 0.96
C211 H21B . 0.96
C211 H21C . 0.96
C22 C23 . 1.359(9)
C22 C221 . 1.506(9)
C221 H22A . 0.96
C221 H22B . 0.96
C221 H22C . 0.96
C23 C24 . 1.356(8)
C23 H23 . 0.93
C24 C25 . 1.365(9)
C24 H24 . 0.93
C25 C26 . 1.381(8)
C25 H25 . 0.93
C26 C261 . 1.471(10)
C261 H26A . 0.96
C261 H26B . 0.96
C261 H26C . 0.96

_cod_database_fobs_code 2020875
